data_7714923
loop_
_publ_author_name
'Biskup, David'
'Schnakenburg, Gregor'
'Espinosa Ferao, Arturo'
'Streubel, Rainer'

_publ_section_title
;
 Access to ligand-stabilized PH-containing phosphenium complexes.
;
_journal_issue 6
_journal_name_full 'Dalton transactions (Cambridge, England : 2003)'
_journal_page_first 2517
_journal_page_last 2525
_journal_paper_doi 10.1039/d3dt03869f
_journal_volume 53
_journal_year 2024
_chemical_formula_moiety 'C29 H24 N2 O5 P W, C F3 O3 S, C H2 Cl2'
_chemical_formula_sum 'C31 H26 Cl2 F3 N2 O8 P S W'
_chemical_formula_weight 929.32
_chemical_name_systematic DB-519
_space_group_crystal_system triclinic
_space_group_IT_number 2
_space_group_name_Hall '-P 1'
_space_group_name_H-M_alt 'P -1'
_atom_sites_solution_hydrogens geom
_audit_creation_date 2022-05-10
_audit_creation_method
;
Olex2 1.2
(compiled 2018.05.29 svn.r3508 for OlexSys, GUI svn.r5506)
;
_audit_update_record
;
2023-10-23 deposited with the CCDC.	2024-01-05 downloaded from the CCDC.
;
_cell_angle_alpha 87.804(3)
_cell_angle_beta 79.701(3)
_cell_angle_gamma 77.720(3)
_cell_formula_units_Z 2
_cell_length_a 9.1342(3)
_cell_length_b 10.5960(4)
_cell_length_c 18.7994(6)
_cell_measurement_reflns_used 17803
_cell_measurement_temperature 123
_cell_measurement_theta_max 29.46
_cell_measurement_theta_min 2.20
_cell_volume 1749.24(11)
_computing_cell_refinement
;
X-Area Recipe 1.37.0.0 (STOE, 2021)
;
_computing_data_collection
;
X-Area WinXpose 2.0.22.0 (STOE, 2016)
;
_computing_data_reduction
;
X-Area Integrate 2.5.1.0 (STOE, 2021)
X-Area LANA 2.6.2.0 (STOE, 2021)
;
_computing_molecular_graphics 'Olex2 (Dolomanov et al., 2009)'
_computing_publication_material 'Olex2 (Dolomanov et al., 2009)'
_computing_structure_refinement 'ShelXL (Sheldrick, 2015)'
_computing_structure_solution 'XT  (Sheldrick, 2015)'
_diffrn_ambient_temperature 123(2)
_diffrn_detector 'image plate (34 cm diameter)'
_diffrn_detector_area_resol_mean 6.67
_diffrn_detector_type STOE
_diffrn_measured_fraction_theta_full 0.999
_diffrn_measured_fraction_theta_max 1.000
_diffrn_measurement_details
;
 359 frames, detector distance = 100 mm
;
_diffrn_measurement_device '2-circle goniometer'
_diffrn_measurement_device_type 'STOE IPDS-2T'
_diffrn_measurement_method 'rotation method'
_diffrn_radiation_collimation '0.5 mm diameter, monocapillary'
_diffrn_radiation_monochromator 'plane graphite'
_diffrn_radiation_polarisn_norm 0
_diffrn_radiation_type MoK\a
_diffrn_radiation_wavelength 0.71073
_diffrn_reflns_av_unetI/netI 0.0591
_diffrn_reflns_Laue_measured_fraction_full 0.999
_diffrn_reflns_Laue_measured_fraction_max 1.000
_diffrn_reflns_limit_h_max 12
_diffrn_reflns_limit_h_min -12
_diffrn_reflns_limit_k_max 13
_diffrn_reflns_limit_k_min -13
_diffrn_reflns_limit_l_max 24
_diffrn_reflns_limit_l_min -24
_diffrn_reflns_number 44205
_diffrn_reflns_point_group_measured_fraction_full 0.999
_diffrn_reflns_point_group_measured_fraction_max 1.000
_diffrn_reflns_theta_full 25.242
_diffrn_reflns_theta_max 28.000
_diffrn_reflns_theta_min 1.967
_diffrn_source 'sealed X-ray tube, 12 x 0.4 mm long-fine focus'
_diffrn_source_current 40
_diffrn_source_power 2.00
_diffrn_source_voltage 50
_exptl_absorpt_coefficient_mu 3.627
_exptl_absorpt_correction_T_max 0.0000
_exptl_absorpt_correction_T_min 0.0000
_exptl_absorpt_correction_type multi-scan
_exptl_absorpt_process_details
;
STOE LANA, absorption correction by scaling of reflection intensities.
J. Koziskova, F. Hahn, J. Richter, J. Kozisek, "Comparison of different
absorption corrections on the model structure of tetrakis(\m~2~-acetato)-
diaqua-di-copper(II)", Acta Chimica Slovaca, vol. 9, no. 2, 2016, pp. 136 - 140.
Afterwards a spherical absorption correction was performed within STOE LANA.
;
_exptl_crystal_colour 'clear colourless'
_exptl_crystal_colour_lustre clear
_exptl_crystal_colour_primary colourless
_exptl_crystal_density_diffrn 1.764
_exptl_crystal_density_method 'not measured'
_exptl_crystal_description block
_exptl_crystal_F_000 912
_exptl_crystal_size_max 0.12
_exptl_crystal_size_mid 0.09
_exptl_crystal_size_min 0.06
_refine_diff_density_max 1.454
_refine_diff_density_min -2.109
_refine_diff_density_rms 0.190
_refine_ls_extinction_method none
_refine_ls_goodness_of_fit_ref 0.991
_refine_ls_hydrogen_treatment constr
_refine_ls_matrix_type full
_refine_ls_number_parameters 448
_refine_ls_number_reflns 44205
_refine_ls_number_restraints 0
_refine_ls_restrained_S_all 0.991
_refine_ls_R_factor_all 0.0771
_refine_ls_R_factor_gt 0.0586
_refine_ls_shift/su_max 0.001
_refine_ls_shift/su_mean 0.000
_refine_ls_structure_factor_coef Fsqd
_refine_ls_weighting_details
;
 w=1/[\s^2^(Fo^2^)+(0.1139P)^2^]
 where P=(Fo^2^+2Fc^2^)/3
;
_refine_ls_weighting_scheme calc
_refine_ls_wR_factor_gt 0.1512
_refine_ls_wR_factor_ref 0.1631
_reflns_Friedel_coverage 0.000
_reflns_number_gt 33570
_reflns_number_total 44205
_reflns_threshold_expression 'I > 2\s(I)'
_cod_data_source_file d3dt03869f2.cif
_cod_data_source_block 12
_cod_depositor_comments 'Adding full bibliography for 7714921--7714928.cif.'
_cod_database_code 7714923
_shelxl_version_number 2013-2
_shelx_space_group_comment
;
The symmetry employed for this shelxl refinement is uniquely defined
by the following loop, which should always be used as a source of
symmetry information in preference to the above space-group names.
They are only intended as comments.
;
_shelx_estimated_absorpt_t_max 0.812
_shelx_estimated_absorpt_t_min 0.670
_olex2_refinement_description
;
1. Twinned data refinement
 Scales: 0.3290(13)
 0.2918(9) 0.2145(8) 0.1205(5) 0.0442(3)
2. Fixed Uiso
 At 1.2 times of:
  All C(H) groups, All C(H,H) groups
 At 1.5 times of:
  All C(H,H,H) groups
3.a Secondary CH2 refined with riding coordinates:
 C31(H31A,H31B)
3.b Aromatic/amide H refined with riding coordinates:
 C2(H2), C3(H3), C4(H4), C8(H8), C9(H9), C10(H10), C11(H11), C12(H12),
 C14(H14), C15(H15), C16(H16), C17(H17), C18(H18), C20(H20), C21(H21), C22(H22),
  C23(H23), C24(H24)
3.c Idealised Me refined as rotating group:
 C1(H1A,H1B,H1C), C5(H5A,H5B,H5C)
;
_olex2_submission_special_instructions 'No special instructions were received'

loop_
_space_group_symop_operation_xyz
'x, y, z'
'-x, -y, -z'

loop_
_atom_site_label
_atom_site_type_symbol
_atom_site_fract_x
_atom_site_fract_y
_atom_site_fract_z
_atom_site_U_iso_or_equiv
_atom_site_adp_type
_atom_site_occupancy
_atom_site_site_symmetry_order
_atom_site_calc_flag
_atom_site_refinement_flags_posn
_atom_site_refinement_flags_adp
_atom_site_refinement_flags_occupancy
_atom_site_disorder_assembly
_atom_site_disorder_group
W W 0.24349(3) 0.51065(3) 0.11148(2) 0.02279(11) Uani 1 1 d . . . . .
P P 0.1900(2) 0.37874(18) 0.22246(10) 0.0225(3) Uani 1 1 d . . . . .
O1 O 0.2815(7) 0.7072(6) -0.0162(3) 0.0355(13) Uani 1 1 d . . . . .
O2 O -0.0850(7) 0.5011(6) 0.0809(3) 0.0408(14) Uani 1 1 d . . . . .
O3 O 0.1001(8) 0.7518(6) 0.2141(4) 0.0457(15) Uani 1 1 d . . . . .
O4 O 0.5770(6) 0.5165(6) 0.1380(3) 0.0370(13) Uani 1 1 d . . . . .
O5 O 0.3789(7) 0.2866(6) -0.0054(3) 0.0346(12) Uani 1 1 d . . . . .
N1 N 0.2615(7) 0.4378(6) 0.2951(3) 0.0249(12) Uani 1 1 d . . . . .
N2 N 0.2673(7) 0.5626(6) 0.3834(3) 0.0284(13) Uani 1 1 d . . . . .
C1 C -0.0124(8) 0.4172(8) 0.2635(4) 0.0290(15) Uani 1 1 d . . . . .
H1A H -0.0256 0.3814 0.3125 0.044 Uiso 1 1 calc GR . . . .
H1B H -0.0710 0.3795 0.2343 0.044 Uiso 1 1 calc GR . . . .
H1C H -0.0487 0.5111 0.2656 0.044 Uiso 1 1 calc GR . . . .
C2 C 0.1779(9) 0.5212(7) 0.3456(4) 0.0270(15) Uani 1 1 d . . . . .
H2 H 0.0702 0.5471 0.3532 0.032 Uiso 1 1 calc R . . . .
C3 C 0.4156(9) 0.5020(7) 0.3574(4) 0.0290(15) Uani 1 1 d . . . . .
H3 H 0.5035 0.5119 0.3753 0.035 Uiso 1 1 calc R . . . .
C4 C 0.4126(8) 0.4263(8) 0.3021(4) 0.0295(15) Uani 1 1 d . . . . .
H4 H 0.4984 0.3743 0.2731 0.035 Uiso 1 1 calc R . . . .
C5 C 0.2182(10) 0.6543(9) 0.4430(4) 0.0385(19) Uani 1 1 d . . . . .
H5A H 0.2277 0.7408 0.4251 0.058 Uiso 1 1 calc GR . . . .
H5B H 0.2820 0.6287 0.4800 0.058 Uiso 1 1 calc GR . . . .
H5C H 0.1118 0.6552 0.4641 0.058 Uiso 1 1 calc GR . . . .
C6 C 0.2545(8) 0.1917(7) 0.2270(4) 0.0228(13) Uani 1 1 d . . . . .
C7 C 0.1589(8) 0.1341(7) 0.2907(4) 0.0244(14) Uani 1 1 d . . . . .
C8 C 0.1307(9) 0.1860(7) 0.3608(4) 0.0284(15) Uani 1 1 d . . . . .
H8 H 0.1717 0.2580 0.3694 0.034 Uiso 1 1 calc R . . . .
C9 C 0.0444(9) 0.1333(8) 0.4169(4) 0.0326(17) Uani 1 1 d . . . . .
H9 H 0.0253 0.1701 0.4638 0.039 Uiso 1 1 calc R . . . .
C10 C -0.0152(9) 0.0270(8) 0.4059(4) 0.0309(16) Uani 1 1 d . . . . .
H10 H -0.0767 -0.0076 0.4447 0.037 Uiso 1 1 calc R . . . .
C11 C 0.0158(9) -0.0280(8) 0.3379(4) 0.0303(16) Uani 1 1 d . . . . .
H11 H -0.0217 -0.1025 0.3303 0.036 Uiso 1 1 calc R . . . .
C12 C 0.1015(8) 0.0254(7) 0.2809(4) 0.0254(14) Uani 1 1 d . . . . .
H12 H 0.1214 -0.0128 0.2343 0.030 Uiso 1 1 calc R . . . .
C13 C 0.2348(8) 0.1398(7) 0.1544(4) 0.0227(13) Uani 1 1 d . . . . .
C14 C 0.3428(8) 0.0374(7) 0.1196(4) 0.0280(15) Uani 1 1 d . . . . .
H14 H 0.4319 0.0032 0.1393 0.034 Uiso 1 1 calc R . . . .
C15 C 0.3215(9) -0.0152(8) 0.0567(4) 0.0317(16) Uani 1 1 d . . . . .
H15 H 0.3958 -0.0853 0.0339 0.038 Uiso 1 1 calc R . . . .
C16 C 0.1926(9) 0.0336(8) 0.0268(4) 0.0340(17) Uani 1 1 d . . . . .
H16 H 0.1795 -0.0013 -0.0169 0.041 Uiso 1 1 calc R . . . .
C17 C 0.0835(9) 0.1338(8) 0.0613(4) 0.0308(16) Uani 1 1 d . . . . .
H17 H -0.0055 0.1678 0.0415 0.037 Uiso 1 1 calc R . . . .
C18 C 0.1042(8) 0.1847(7) 0.1248(4) 0.0265(14) Uani 1 1 d . . . . .
H18 H 0.0271 0.2519 0.1487 0.032 Uiso 1 1 calc R . . . .
C19 C 0.4238(8) 0.1664(7) 0.2342(4) 0.0234(14) Uani 1 1 d . . . . .
C20 C 0.4768(8) 0.1121(8) 0.2954(4) 0.0295(16) Uani 1 1 d . . . . .
H20 H 0.4082 0.0839 0.3337 0.035 Uiso 1 1 calc R . . . .
C21 C 0.6294(9) 0.0982(9) 0.3016(5) 0.0358(18) Uani 1 1 d . . . . .
H21 H 0.6638 0.0621 0.3442 0.043 Uiso 1 1 calc R . . . .
C22 C 0.7311(9) 0.1373(9) 0.2452(5) 0.0367(18) Uani 1 1 d . . . . .
H22 H 0.8347 0.1293 0.2496 0.044 Uiso 1 1 calc R . . . .
C23 C 0.6810(8) 0.1878(8) 0.1828(4) 0.0324(17) Uani 1 1 d . . . . .
H23 H 0.7505 0.2137 0.1440 0.039 Uiso 1 1 calc R . . . .
C24 C 0.5295(8) 0.2005(7) 0.1766(4) 0.0276(15) Uani 1 1 d . . . . .
H24 H 0.4966 0.2327 0.1330 0.033 Uiso 1 1 calc R . . . .
C25 C 0.2680(8) 0.6362(7) 0.0287(4) 0.0263(14) Uani 1 1 d . . . . .
C26 C 0.0309(8) 0.5060(8) 0.0921(4) 0.0287(15) Uani 1 1 d . . . . .
C27 C 0.1528(9) 0.6657(7) 0.1787(4) 0.0307(16) Uani 1 1 d . . . . .
C28 C 0.4600(8) 0.5131(7) 0.1290(4) 0.0276(15) Uani 1 1 d . . . . .
C29 C 0.3316(8) 0.3612(7) 0.0371(4) 0.0265(14) Uani 1 1 d . . . . .
S S 0.2436(2) 0.3403(2) 0.55545(11) 0.0330(4) Uani 1 1 d . . . . .
F1 F 0.4875(7) 0.2195(7) 0.4704(3) 0.0694(19) Uani 1 1 d . . . . .
F2 F 0.3360(7) 0.0979(6) 0.5161(4) 0.0653(18) Uani 1 1 d . . . . .
F3 F 0.4759(6) 0.1628(6) 0.5808(3) 0.0525(14) Uani 1 1 d . . . . .
O6 O 0.1661(7) 0.3623(6) 0.4945(3) 0.0403(14) Uani 1 1 d . . . . .
O7 O 0.3263(8) 0.4361(7) 0.5670(4) 0.0549(19) Uani 1 1 d . . . . .
O8 O 0.1548(7) 0.2993(7) 0.6204(4) 0.0495(17) Uani 1 1 d . . . . .
C30 C 0.3931(10) 0.1979(9) 0.5289(5) 0.0383(19) Uani 1 1 d . . . . .
Cl1 Cl 0.5572(3) 0.2145(2) 0.74435(14) 0.0504(6) Uani 1 1 d . . . . .
Cl2 Cl 0.2720(3) 0.1932(3) 0.83745(17) 0.0677(8) Uani 1 1 d . . . . .
C31 C 0.3566(13) 0.2568(13) 0.7571(7) 0.065(3) Uani 1 1 d . . . . .
H31A H 0.3237 0.3521 0.7581 0.078 Uiso 1 1 calc R . . . .
H31B H 0.3214 0.2243 0.7158 0.078 Uiso 1 1 calc R . . . .

loop_
_atom_site_aniso_label
_atom_site_aniso_U_11
_atom_site_aniso_U_22
_atom_site_aniso_U_33
_atom_site_aniso_U_23
_atom_site_aniso_U_13
_atom_site_aniso_U_12
W 0.02402(16) 0.02041(16) 0.02476(16) 0.00089(10) -0.00491(10) -0.00612(10)
P 0.0217(8) 0.0210(9) 0.0258(9) -0.0004(7) -0.0049(7) -0.0063(7)
O1 0.041(3) 0.030(3) 0.036(3) 0.008(2) -0.006(2) -0.009(2)
O2 0.032(3) 0.048(4) 0.043(3) -0.002(3) -0.009(3) -0.009(3)
O3 0.051(4) 0.033(3) 0.051(4) -0.008(3) -0.003(3) -0.008(3)
O4 0.032(3) 0.038(3) 0.044(3) 0.003(3) -0.009(2) -0.011(2)
O5 0.036(3) 0.030(3) 0.035(3) -0.002(2) -0.002(2) -0.005(2)
N1 0.026(3) 0.024(3) 0.025(3) -0.001(2) -0.004(2) -0.009(2)
N2 0.035(3) 0.027(3) 0.026(3) -0.001(2) -0.008(3) -0.010(3)
C1 0.026(4) 0.032(4) 0.030(4) -0.001(3) -0.004(3) -0.009(3)
C2 0.029(4) 0.026(4) 0.028(4) -0.001(3) -0.005(3) -0.009(3)
C3 0.030(4) 0.028(4) 0.032(4) 0.002(3) -0.009(3) -0.009(3)
C4 0.026(4) 0.028(4) 0.036(4) -0.002(3) -0.007(3) -0.007(3)
C5 0.046(5) 0.037(5) 0.035(4) -0.012(4) -0.005(4) -0.014(4)
C6 0.025(3) 0.021(3) 0.024(3) -0.001(3) -0.005(3) -0.007(3)
C7 0.022(3) 0.022(3) 0.029(4) 0.004(3) -0.005(3) -0.006(3)
C8 0.032(4) 0.025(4) 0.030(4) -0.001(3) -0.004(3) -0.010(3)
C9 0.037(4) 0.033(4) 0.028(4) 0.000(3) -0.003(3) -0.010(3)
C10 0.031(4) 0.034(4) 0.029(4) 0.008(3) -0.003(3) -0.012(3)
C11 0.032(4) 0.027(4) 0.035(4) 0.007(3) -0.009(3) -0.012(3)
C12 0.027(3) 0.023(4) 0.027(4) -0.001(3) -0.007(3) -0.006(3)
C13 0.025(3) 0.022(3) 0.022(3) -0.001(3) -0.002(3) -0.009(3)
C14 0.028(4) 0.024(4) 0.032(4) 0.000(3) -0.006(3) -0.004(3)
C15 0.032(4) 0.026(4) 0.037(4) -0.007(3) -0.002(3) -0.007(3)
C16 0.038(4) 0.037(5) 0.030(4) -0.006(3) -0.006(3) -0.014(4)
C17 0.028(4) 0.035(4) 0.032(4) -0.002(3) -0.009(3) -0.009(3)
C18 0.027(3) 0.022(3) 0.031(4) -0.002(3) -0.004(3) -0.006(3)
C19 0.022(3) 0.020(3) 0.028(3) 0.001(3) -0.006(3) -0.005(3)
C20 0.027(4) 0.030(4) 0.034(4) 0.006(3) -0.007(3) -0.008(3)
C21 0.033(4) 0.040(5) 0.037(4) 0.010(4) -0.012(3) -0.009(3)
C22 0.026(4) 0.045(5) 0.039(4) 0.008(4) -0.010(3) -0.007(3)
C23 0.024(4) 0.034(4) 0.039(4) 0.003(3) -0.003(3) -0.008(3)
C24 0.026(3) 0.027(4) 0.030(4) 0.001(3) -0.005(3) -0.007(3)
C25 0.029(4) 0.025(4) 0.024(3) 0.005(3) -0.004(3) -0.007(3)
C26 0.023(3) 0.035(4) 0.030(4) 0.002(3) -0.008(3) -0.008(3)
C27 0.037(4) 0.021(4) 0.035(4) -0.004(3) -0.007(3) -0.005(3)
C28 0.023(3) 0.027(4) 0.035(4) 0.001(3) -0.008(3) -0.008(3)
C29 0.029(4) 0.022(4) 0.027(4) -0.003(3) -0.005(3) -0.002(3)
S 0.0330(10) 0.0330(10) 0.0363(10) -0.0001(8) -0.0106(8) -0.0105(8)
F1 0.053(4) 0.093(5) 0.047(3) 0.004(3) 0.012(3) 0.001(3)
F2 0.056(4) 0.039(3) 0.105(5) -0.017(3) -0.028(4) -0.005(3)
F3 0.044(3) 0.061(4) 0.050(3) 0.001(3) -0.017(3) 0.003(3)
O6 0.043(3) 0.041(4) 0.044(3) 0.002(3) -0.020(3) -0.013(3)
O7 0.059(4) 0.040(4) 0.079(5) -0.002(3) -0.039(4) -0.018(3)
O8 0.039(3) 0.058(4) 0.042(4) 0.006(3) 0.002(3) 0.001(3)
C30 0.035(4) 0.046(5) 0.035(4) 0.001(4) -0.008(3) -0.009(4)
Cl1 0.0548(13) 0.0385(12) 0.0602(15) 0.0067(10) -0.0195(11) -0.0084(10)
Cl2 0.0554(16) 0.075(2) 0.0679(18) -0.0112(15) -0.0060(13) -0.0046(14)
C31 0.062(7) 0.065(8) 0.072(8) 0.006(6) -0.034(6) -0.006(6)

loop_
_atom_type_symbol
_atom_type_description
_atom_type_scat_dispersion_real
_atom_type_scat_dispersion_imag
_atom_type_scat_source
C C 0.0033 0.0016 'International Tables Vol C Tables 4.2.6.8 and 6.1.1.4'
H H 0.0000 0.0000 'International Tables Vol C Tables 4.2.6.8 and 6.1.1.4'
Cl Cl 0.1484 0.1585 'International Tables Vol C Tables 4.2.6.8 and 6.1.1.4'
F F 0.0171 0.0103 'International Tables Vol C Tables 4.2.6.8 and 6.1.1.4'
N N 0.0061 0.0033 'International Tables Vol C Tables 4.2.6.8 and 6.1.1.4'
O O 0.0106 0.0060 'International Tables Vol C Tables 4.2.6.8 and 6.1.1.4'
P P 0.1023 0.0942 'International Tables Vol C Tables 4.2.6.8 and 6.1.1.4'
S S 0.1246 0.1234 'International Tables Vol C Tables 4.2.6.8 and 6.1.1.4'
W W -0.8490 6.8722 'International Tables Vol C Tables 4.2.6.8 and 6.1.1.4'

loop_
_exptl_crystal_face_index_h
_exptl_crystal_face_index_k
_exptl_crystal_face_index_l
_exptl_crystal_face_perp_dist
15 1 0 0.1168
8 3 30 0.0816
5 -7 30 0.0912
9 -10 4 0.0975
11 8 -30 0.0763
7 30 0 0.1243
1 1 15 0.0507
-2 -4 15 0.0804
-30 -3 -11 0.1074
-30 -27 -11 0.1304
-6 1 -30 0.0722
-19 30 -8 0.1187
-12 -1 30 0.0799
-16 -11 30 0.0770
-3 -15 -2 0.1243
-2 -1 -30 0.0531

loop_
_geom_angle_atom_site_label_1
_geom_angle_atom_site_label_2
_geom_angle_atom_site_label_3
_geom_angle
_geom_angle_site_symmetry_1
_geom_angle_site_symmetry_3
_geom_angle_publ_flag
C25 W P 172.7(2) . . ?
C25 W C26 89.6(3) . . ?
C25 W C27 88.3(3) . . ?
C25 W C28 90.0(3) . . ?
C25 W C29 88.0(3) . . ?
C26 W P 88.2(2) . . ?
C26 W C28 178.8(3) . . ?
C26 W C29 88.3(3) . . ?
C27 W P 84.8(2) . . ?
C27 W C26 90.2(3) . . ?
C27 W C28 91.0(3) . . ?
C27 W C29 176.0(3) . . ?
C28 W P 92.3(2) . . ?
C28 W C29 90.5(3) . . ?
C29 W P 98.9(2) . . ?
N1 P W 109.4(2) . . ?
N1 P C1 97.1(3) . . ?
N1 P C6 104.6(3) . . ?
C1 P W 111.5(3) . . ?
C1 P C6 106.3(3) . . ?
C6 P W 124.3(2) . . ?
C2 N1 P 124.6(5) . . ?
C2 N1 C4 107.0(6) . . ?
C4 N1 P 127.4(5) . . ?
C2 N2 C3 108.2(6) . . ?
C2 N2 C5 126.2(7) . . ?
C3 N2 C5 125.7(7) . . ?
P C1 H1A 109.5 . . ?
P C1 H1B 109.5 . . ?
P C1 H1C 109.5 . . ?
H1A C1 H1B 109.5 . . ?
H1A C1 H1C 109.5 . . ?
H1B C1 H1C 109.5 . . ?
N1 C2 H2 125.0 . . ?
N2 C2 N1 110.0(7) . . ?
N2 C2 H2 125.0 . . ?
N2 C3 H3 126.4 . . ?
C4 C3 N2 107.2(7) . . ?
C4 C3 H3 126.4 . . ?
N1 C4 H4 126.2 . . ?
C3 C4 N1 107.7(7) . . ?
C3 C4 H4 126.2 . . ?
N2 C5 H5A 109.5 . . ?
N2 C5 H5B 109.5 . . ?
N2 C5 H5C 109.5 . . ?
H5A C5 H5B 109.5 . . ?
H5A C5 H5C 109.5 . . ?
H5B C5 H5C 109.5 . . ?
C7 C6 P 111.7(5) . . ?
C7 C6 C13 110.6(6) . . ?
C7 C6 C19 111.8(6) . . ?
C13 C6 P 106.0(5) . . ?
C19 C6 P 105.3(5) . . ?
C19 C6 C13 111.1(6) . . ?
C8 C7 C6 121.6(6) . . ?
C12 C7 C6 120.5(6) . . ?
C12 C7 C8 117.9(7) . . ?
C7 C8 H8 119.7 . . ?
C9 C8 C7 120.6(7) . . ?
C9 C8 H8 119.7 . . ?
C8 C9 H9 119.6 . . ?
C8 C9 C10 120.9(7) . . ?
C10 C9 H9 119.6 . . ?
C9 C10 H10 120.3 . . ?
C11 C10 C9 119.3(7) . . ?
C11 C10 H10 120.3 . . ?
C10 C11 H11 119.9 . . ?
C10 C11 C12 120.1(7) . . ?
C12 C11 H11 119.9 . . ?
C7 C12 H12 119.4 . . ?
C11 C12 C7 121.1(7) . . ?
C11 C12 H12 119.4 . . ?
C14 C13 C6 120.3(6) . . ?
C18 C13 C6 121.7(6) . . ?
C18 C13 C14 117.7(6) . . ?
C13 C14 H14 119.6 . . ?
C15 C14 C13 120.8(7) . . ?
C15 C14 H14 119.6 . . ?
C14 C15 H15 119.7 . . ?
C16 C15 C14 120.6(7) . . ?
C16 C15 H15 119.7 . . ?
C15 C16 H16 120.4 . . ?
C17 C16 C15 119.2(7) . . ?
C17 C16 H16 120.4 . . ?
C16 C17 H17 120.0 . . ?
C16 C17 C18 119.9(7) . . ?
C18 C17 H17 120.0 . . ?
C13 C18 H18 119.2 . . ?
C17 C18 C13 121.7(7) . . ?
C17 C18 H18 119.2 . . ?
C20 C19 C6 122.8(6) . . ?
C20 C19 C24 118.3(7) . . ?
C24 C19 C6 118.9(6) . . ?
C19 C20 H20 119.5 . . ?
C19 C20 C21 121.0(7) . . ?
C21 C20 H20 119.5 . . ?
C20 C21 H21 120.1 . . ?
C22 C21 C20 119.9(7) . . ?
C22 C21 H21 120.1 . . ?
C21 C22 H22 120.1 . . ?
C23 C22 C21 119.9(7) . . ?
C23 C22 H22 120.1 . . ?
C22 C23 H23 120.0 . . ?
C22 C23 C24 120.1(7) . . ?
C24 C23 H23 120.0 . . ?
C19 C24 H24 119.6 . . ?
C23 C24 C19 120.8(7) . . ?
C23 C24 H24 119.6 . . ?
O1 C25 W 178.7(7) . . ?
O2 C26 W 178.6(7) . . ?
O3 C27 W 177.9(8) . . ?
O4 C28 W 178.7(7) . . ?
O5 C29 W 176.2(7) . . ?
O6 S O8 114.4(4) . . ?
O6 S C30 103.4(4) . . ?
O7 S O6 115.5(4) . . ?
O7 S O8 114.4(5) . . ?
O7 S C30 103.3(4) . . ?
O8 S C30 103.6(4) . . ?
F1 C30 S 111.7(7) . . ?
F1 C30 F2 108.1(8) . . ?
F1 C30 F3 107.0(7) . . ?
F2 C30 S 111.6(6) . . ?
F2 C30 F3 107.2(8) . . ?
F3 C30 S 111.1(6) . . ?
Cl1 C31 H31A 109.2 . . ?
Cl1 C31 H31B 109.2 . . ?
Cl2 C31 Cl1 112.0(6) . . ?
Cl2 C31 H31A 109.2 . . ?
Cl2 C31 H31B 109.2 . . ?
H31A C31 H31B 107.9 . . ?

loop_
_geom_bond_atom_site_label_1
_geom_bond_atom_site_label_2
_geom_bond_distance
_geom_bond_site_symmetry_2
_geom_bond_publ_flag
W P 2.4996(19) . ?
W C25 2.022(7) . ?
W C26 2.050(7) . ?
W C27 2.046(8) . ?
W C28 2.068(7) . ?
W C29 2.083(7) . ?
P N1 1.801(6) . ?
P C1 1.837(7) . ?
P C6 1.947(7) . ?
O1 C25 1.117(9) . ?
O2 C26 1.128(9) . ?
O3 C27 1.119(10) . ?
O4 C28 1.120(9) . ?
O5 C29 1.108(9) . ?
N1 C2 1.335(9) . ?
N1 C4 1.389(9) . ?
N2 C2 1.321(9) . ?
N2 C3 1.380(10) . ?
N2 C5 1.457(10) . ?
C1 H1A 0.9800 . ?
C1 H1B 0.9800 . ?
C1 H1C 0.9800 . ?
C2 H2 0.9500 . ?
C3 H3 0.9500 . ?
C3 C4 1.344(11) . ?
C4 H4 0.9500 . ?
C5 H5A 0.9800 . ?
C5 H5B 0.9800 . ?
C5 H5C 0.9800 . ?
C6 C7 1.538(9) . ?
C6 C13 1.544(9) . ?
C6 C19 1.542(9) . ?
C7 C8 1.406(10) . ?
C7 C12 1.394(10) . ?
C8 H8 0.9500 . ?
C8 C9 1.375(10) . ?
C9 H9 0.9500 . ?
C9 C10 1.388(11) . ?
C10 H10 0.9500 . ?
C10 C11 1.382(11) . ?
C11 H11 0.9500 . ?
C11 C12 1.388(10) . ?
C12 H12 0.9500 . ?
C13 C14 1.395(10) . ?
C13 C18 1.391(10) . ?
C14 H14 0.9500 . ?
C14 C15 1.388(10) . ?
C15 H15 0.9500 . ?
C15 C16 1.387(11) . ?
C16 H16 0.9500 . ?
C16 C17 1.383(11) . ?
C17 H17 0.9500 . ?
C17 C18 1.389(10) . ?
C18 H18 0.9500 . ?
C19 C20 1.385(10) . ?
C19 C24 1.407(10) . ?
C20 H20 0.9500 . ?
C20 C21 1.395(11) . ?
C21 H21 0.9500 . ?
C21 C22 1.392(11) . ?
C22 H22 0.9500 . ?
C22 C23 1.383(11) . ?
C23 H23 0.9500 . ?
C23 C24 1.387(10) . ?
C24 H24 0.9500 . ?
S O6 1.437(6) . ?
S O7 1.432(7) . ?
S O8 1.447(7) . ?
S C30 1.824(10) . ?
F1 C30 1.315(10) . ?
F2 C30 1.324(11) . ?
F3 C30 1.334(10) . ?
Cl1 C31 1.766(12) . ?
Cl2 C31 1.748(13) . ?
C31 H31A 0.9900 . ?
C31 H31B 0.9900 . ?

loop_
_geom_torsion_atom_site_label_1
_geom_torsion_atom_site_label_2
_geom_torsion_atom_site_label_3
_geom_torsion_atom_site_label_4
_geom_torsion
_geom_torsion_site_symmetry_1
_geom_torsion_site_symmetry_2
_geom_torsion_site_symmetry_3
_geom_torsion_site_symmetry_4
_geom_torsion_publ_flag
W P N1 C2 96.0(6) . . . . ?
W P N1 C4 -71.1(7) . . . . ?
P N1 C2 N2 -169.2(5) . . . . ?
P N1 C4 C3 169.8(5) . . . . ?
P C6 C7 C8 -48.2(8) . . . . ?
P C6 C7 C12 133.9(6) . . . . ?
P C6 C13 C14 140.5(6) . . . . ?
P C6 C13 C18 -45.3(8) . . . . ?
P C6 C19 C20 114.3(7) . . . . ?
P C6 C19 C24 -65.2(7) . . . . ?
N2 C3 C4 N1 -1.4(9) . . . . ?
C1 P N1 C2 -19.8(7) . . . . ?
C1 P N1 C4 173.1(7) . . . . ?
C2 N1 C4 C3 0.8(9) . . . . ?
C2 N2 C3 C4 1.5(9) . . . . ?
C3 N2 C2 N1 -1.0(9) . . . . ?
C4 N1 C2 N2 0.1(8) . . . . ?
C5 N2 C2 N1 180.0(7) . . . . ?
C5 N2 C3 C4 -179.5(7) . . . . ?
C6 P N1 C2 -128.8(6) . . . . ?
C6 P N1 C4 64.1(7) . . . . ?
C6 C7 C8 C9 179.7(7) . . . . ?
C6 C7 C12 C11 179.6(6) . . . . ?
C6 C13 C14 C15 176.0(7) . . . . ?
C6 C13 C18 C17 -177.0(7) . . . . ?
C6 C19 C20 C21 -176.0(7) . . . . ?
C6 C19 C24 C23 175.5(7) . . . . ?
C7 C6 C13 C14 -98.2(8) . . . . ?
C7 C6 C13 C18 75.9(8) . . . . ?
C7 C6 C19 C20 -7.2(10) . . . . ?
C7 C6 C19 C24 173.2(6) . . . . ?
C7 C8 C9 C10 0.8(12) . . . . ?
C8 C7 C12 C11 1.7(11) . . . . ?
C8 C9 C10 C11 1.4(12) . . . . ?
C9 C10 C11 C12 -2.1(12) . . . . ?
C10 C11 C12 C7 0.5(11) . . . . ?
C12 C7 C8 C9 -2.4(11) . . . . ?
C13 C6 C7 C8 -166.0(7) . . . . ?
C13 C6 C7 C12 16.1(9) . . . . ?
C13 C6 C19 C20 -131.3(7) . . . . ?
C13 C6 C19 C24 49.1(9) . . . . ?
C13 C14 C15 C16 0.4(12) . . . . ?
C14 C13 C18 C17 -2.7(11) . . . . ?
C14 C15 C16 C17 -1.4(12) . . . . ?
C15 C16 C17 C18 0.4(12) . . . . ?
C16 C17 C18 C13 1.7(12) . . . . ?
C18 C13 C14 C15 1.6(11) . . . . ?
C19 C6 C7 C8 69.6(8) . . . . ?
C19 C6 C7 C12 -108.3(7) . . . . ?
C19 C6 C13 C14 26.5(9) . . . . ?
C19 C6 C13 C18 -159.3(6) . . . . ?
C19 C20 C21 C22 -1.1(13) . . . . ?
C20 C19 C24 C23 -4.0(11) . . . . ?
C20 C21 C22 C23 -1.1(14) . . . . ?
C21 C22 C23 C24 0.6(13) . . . . ?
C22 C23 C24 C19 2.0(12) . . . . ?
C24 C19 C20 C21 3.6(12) . . . . ?
O6 S C30 F1 61.5(7) . . . . ?
O6 S C30 F2 -59.5(7) . . . . ?
O6 S C30 F3 -179.1(6) . . . . ?
O7 S C30 F1 -59.2(7) . . . . ?
O7 S C30 F2 179.8(7) . . . . ?
O7 S C30 F3 60.2(7) . . . . ?
O8 S C30 F1 -178.8(7) . . . . ?
O8 S C30 F2 60.1(7) . . . . ?
O8 S C30 F3 -59.5(7) . . . . ?

loop_
_twin_individual_id
_twin_individual_mass_fraction_refined
1 0.3290(13)
2 0.2918(9)
3 0.2145(8)
4 0.1205(5)
5 0.0442(3)
